data_4120499
loop_
_publ_author_name
'Yao, Zi-Jian'
'Yu, Wei-Bin'
'Lin, Yue-Jian'
'Huang, Sheng-Li'
'Li, Zhen-Hua'
'Jin, Guo-Xin'

_publ_section_title
;
 Iridium-mediated regioselective B-h/c-h activation of carborane cage: a
 facile synthetic route to metallacycles with a carborane backbone.
;
_journal_issue 7
_journal_name_full 'Journal of the American Chemical Society'
_journal_page_first 2825
_journal_page_last 2832
_journal_paper_doi 10.1021/ja4115665
_journal_volume 136
_journal_year 2014
_chemical_formula_sum 'C15 H29 B10 Ir N O3'
_chemical_formula_weight 571.69
_chemical_name_systematic
; 
 ? 
;
_space_group_IT_number 14
_symmetry_cell_setting monoclinic
_symmetry_space_group_name_Hall '-P 2ybc'
_symmetry_space_group_name_H-M 'P 1 21/c 1'
_atom_sites_solution_hydrogens geom
_atom_sites_solution_primary direct
_atom_sites_solution_secondary difmap
_audit_creation_method SHELXL-97
_cell_angle_alpha 90.00
_cell_angle_beta 113.8540(10)
_cell_angle_gamma 90.00
_cell_formula_units_Z 4
_cell_length_a 8.3463(2)
_cell_length_b 28.2369(6)
_cell_length_c 10.1409(2)
_cell_measurement_reflns_used 5343
_cell_measurement_temperature 173(2)
_cell_measurement_theta_max 69.37
_cell_measurement_theta_min 3.13
_cell_volume 2185.79(8)
_computing_cell_refinement 'Bruker SAINT'
_computing_data_collection 'Bruker APEX2'
_computing_data_reduction 'Bruker SAINT'
_computing_molecular_graphics 'Bruker SHELXTL'
_computing_publication_material 'Bruker SHELXTL'
_computing_structure_refinement 'SHELXL-97 (Sheldrick, 1997)'
_computing_structure_solution 'SHELXS-97 (Sheldrick, 1990)'
_diffrn_ambient_temperature 173(2)
_diffrn_measured_fraction_theta_full 0.870
_diffrn_measured_fraction_theta_max 0.870
_diffrn_measurement_device_type 'Bruker APEX-II CCD'
_diffrn_measurement_method '\f and \w scans'
_diffrn_radiation_monochromator graphite
_diffrn_radiation_source 'fine-focus sealed tube'
_diffrn_radiation_type CuK\a
_diffrn_radiation_wavelength 1.54178
_diffrn_reflns_av_R_equivalents 0.0355
_diffrn_reflns_av_sigmaI/netI 0.0365
_diffrn_reflns_limit_h_max 9
_diffrn_reflns_limit_h_min -8
_diffrn_reflns_limit_k_max 29
_diffrn_reflns_limit_k_min -33
_diffrn_reflns_limit_l_max 10
_diffrn_reflns_limit_l_min -11
_diffrn_reflns_number 10260
_diffrn_reflns_theta_full 64.99
_diffrn_reflns_theta_max 64.99
_diffrn_reflns_theta_min 5.02
_diffrn_standards_decay_% 4.47
_exptl_absorpt_coefficient_mu 11.944
_exptl_absorpt_correction_T_max 0.7961
_exptl_absorpt_correction_T_min 0.6466
_exptl_absorpt_correction_type multi-scan
_exptl_absorpt_process_details sadabs
_exptl_crystal_colour red
_exptl_crystal_density_diffrn 1.737
_exptl_crystal_density_method 'not measured'
_exptl_crystal_description prism
_exptl_crystal_F_000 1108
_exptl_crystal_size_max 0.04
_exptl_crystal_size_mid 0.02
_exptl_crystal_size_min 0.02
_refine_diff_density_max 2.537
_refine_diff_density_min -1.040
_refine_diff_density_rms 0.186
_refine_ls_extinction_method none
_refine_ls_goodness_of_fit_ref 1.164
_refine_ls_hydrogen_treatment constr
_refine_ls_matrix_type full
_refine_ls_number_parameters 286
_refine_ls_number_reflns 3227
_refine_ls_number_restraints 0
_refine_ls_restrained_S_all 1.164
_refine_ls_R_factor_all 0.0442
_refine_ls_R_factor_gt 0.0385
_refine_ls_shift/su_max 0.002
_refine_ls_shift/su_mean 0.000
_refine_ls_structure_factor_coef Fsqd
_refine_ls_weighting_details 'calc w=1/[\s^2^(Fo^2^)+(0.0603P)^2^+7.6180P] where P=(Fo^2^+2Fc^2^)/3'
_refine_ls_weighting_scheme calc
_refine_ls_wR_factor_gt 0.0986
_refine_ls_wR_factor_ref 0.1096
_reflns_number_gt 2934
_reflns_number_total 3227
_reflns_threshold_expression >2sigma(I)
_cod_data_source_file ja4115665_si_001.cif
_cod_data_source_block complex_6
_cod_depositor_comments
;
The following automatic conversions were performed:

'_symmetry_cell_setting' value 'Monoclinic' changed to 'monoclinic'
according to
/usr/data/users/saulius/automatic-downloads/current/ACS/lib/dictionaries/cif_core.dic
dictionary named 'cif_core.dic' version 2.4.2 from 2011-04-26.

Automatic conversion script
Id: cif_fix_values 2281 2013-09-26 08:29:07Z andrius 
;
_cod_original_sg_symbol_H-M P2(1)/c
_cod_database_code 4120499

loop_
_symmetry_equiv_pos_as_xyz
'x, y, z'
'-x, y+1/2, -z+1/2'
'-x, -y, -z'
'x, -y-1/2, z-1/2'

loop_
_atom_site_label
_atom_site_type_symbol
_atom_site_fract_x
_atom_site_fract_y
_atom_site_fract_z
_atom_site_U_iso_or_equiv
_atom_site_adp_type
_atom_site_occupancy
_atom_site_symmetry_multiplicity
_atom_site_calc_flag
_atom_site_refinement_flags
Ir1 Ir 0.45438(4) 0.102909(10) 0.16985(3) 0.02074(15) Uani 1 1 d .
N1 N 0.4732(8) 0.0417(2) 0.0609(6) 0.0220(12) Uani 1 1 d .
O1 O 0.1945(7) 0.07795(18) 0.1267(6) 0.0294(12) Uani 1 1 d .
O2 O -0.0818(8) 0.0697(3) -0.0273(8) 0.0507(17) Uani 1 1 d .
B3 B 0.2065(15) 0.1002(3) -0.1851(11) 0.034(2) Uani 1 1 d .
H3 H 0.2478 0.0624 -0.1834 0.041 Uiso 1 1 calc R
B4 B 0.3338(14) 0.1474(3) -0.2012(9) 0.034(2) Uani 1 1 d .
H4 H 0.4604 0.1416 -0.2125 0.040 Uiso 1 1 calc R
B5 B 0.3012(14) 0.1951(3) -0.1041(9) 0.038(2) Uani 1 1 d .
H5 H 0.4082 0.2213 -0.0491 0.045 Uiso 1 1 calc R
B6 B 0.1573(13) 0.1775(3) -0.0327(10) 0.033(2) Uani 1 1 d .
H6 H 0.1665 0.1917 0.0733 0.040 Uiso 1 1 calc R
B7 B -0.0453(14) 0.1652(4) -0.1729(11) 0.040(2) Uani 1 1 d .
H7 H -0.1715 0.1703 -0.1605 0.049 Uiso 1 1 calc R
B8 B -0.0183(14) 0.1192(4) -0.2708(9) 0.039(2) Uani 1 1 d .
H8 H -0.1266 0.0934 -0.3268 0.046 Uiso 1 1 calc R
B9 B 0.1261(15) 0.1351(4) -0.3460(10) 0.041(2) Uani 1 1 d .
H9 H 0.1163 0.1205 -0.4517 0.049 Uiso 1 1 calc R
B10 B 0.1869(14) 0.1946(4) -0.2938(10) 0.043(3) Uani 1 1 d .
H10 H 0.2175 0.2199 -0.3656 0.052 Uiso 1 1 calc R
B11 B 0.0794(15) 0.2132(4) -0.1850(11) 0.045(3) Uani 1 1 d .
H11 H 0.0388 0.2509 -0.1825 0.054 Uiso 1 1 calc R
B12 B -0.0320(15) 0.1761(4) -0.3345(11) 0.047(3) Uani 1 1 d .
H12 H -0.1465 0.1891 -0.4315 0.057 Uiso 1 1 calc R
C1 C 0.3189(11) 0.1363(3) -0.0317(9) 0.0352(19) Uani 1 1 d .
C2 C 0.0979(10) 0.1217(3) -0.0899(8) 0.0275(17) Uani 1 1 d .
C3 C 0.0638(10) 0.0875(3) 0.0096(8) 0.0293(17) Uani 1 1 d .
C4 C 0.5812(9) 0.0401(3) -0.0069(8) 0.0245(15) Uani 1 1 d .
H4A H 0.6411 0.0680 -0.0132 0.029 Uiso 1 1 calc R
C5 C 0.3927(10) 0.0012(2) 0.0681(8) 0.0233(15) Uani 1 1 d .
H5A H 0.3160 0.0010 0.1164 0.028 Uiso 1 1 calc R
C6 C 0.6017(11) 0.1640(3) 0.2902(8) 0.0312(18) Uani 1 1 d .
C7 C 0.5015(10) 0.1441(3) 0.3646(8) 0.0269(17) Uani 1 1 d .
C8 C 0.5713(11) 0.0973(3) 0.4157(8) 0.0303(19) Uani 1 1 d .
C9 C 0.7008(10) 0.0870(3) 0.3666(8) 0.0288(17) Uani 1 1 d .
C10 C 0.7188(11) 0.1276(3) 0.2819(8) 0.0308(17) Uani 1 1 d .
C11 C 0.6037(13) 0.2143(3) 0.2461(9) 0.043(2) Uani 1 1 d .
H11A H 0.4860 0.2278 0.2158 0.064 Uiso 1 1 calc R
H11B H 0.6403 0.2158 0.1658 0.064 Uiso 1 1 calc R
H11C H 0.6860 0.2325 0.3278 0.064 Uiso 1 1 calc R
C12 C 0.3690(12) 0.1700(3) 0.4006(9) 0.039(2) Uani 1 1 d .
H12A H 0.2763 0.1480 0.3970 0.058 Uiso 1 1 calc R
H12B H 0.3179 0.1955 0.3308 0.058 Uiso 1 1 calc R
H12C H 0.4254 0.1834 0.4978 0.058 Uiso 1 1 calc R
C13 C 0.5032(14) 0.0669(3) 0.5039(10) 0.046(2) Uani 1 1 d .
H13A H 0.5644 0.0364 0.5239 0.068 Uiso 1 1 calc R
H13B H 0.3773 0.0616 0.4501 0.068 Uiso 1 1 calc R
H13C H 0.5236 0.0829 0.5951 0.068 Uiso 1 1 calc R
C14 C 0.8048(13) 0.0419(3) 0.3910(10) 0.049(2) Uani 1 1 d .
H14A H 0.8928 0.0410 0.4906 0.073 Uiso 1 1 calc R
H14B H 0.8633 0.0406 0.3245 0.073 Uiso 1 1 calc R
H14C H 0.7260 0.0147 0.3738 0.073 Uiso 1 1 calc R
C15 C 0.8600(12) 0.1343(4) 0.2282(9) 0.047(2) Uani 1 1 d .
H15A H 0.8136 0.1524 0.1380 0.070 Uiso 1 1 calc R
H15B H 0.9009 0.1033 0.2111 0.070 Uiso 1 1 calc R
H15C H 0.9580 0.1516 0.3005 0.070 Uiso 1 1 calc R
O3 O 0.105(4) 0.0009(8) 0.265(3) 0.238(11) Uani 1 1 d .

loop_
_atom_site_aniso_label
_atom_site_aniso_U_11
_atom_site_aniso_U_22
_atom_site_aniso_U_33
_atom_site_aniso_U_23
_atom_site_aniso_U_13
_atom_site_aniso_U_12
Ir1 0.0179(2) 0.0198(2) 0.0232(2) -0.00486(11) 0.00688(14) -0.00183(11)
N1 0.020(3) 0.021(3) 0.025(3) -0.001(2) 0.010(2) 0.000(2)
O1 0.022(3) 0.031(3) 0.040(3) -0.007(2) 0.016(2) -0.006(2)
O2 0.025(4) 0.060(4) 0.064(4) -0.008(3) 0.015(3) -0.015(3)
B3 0.053(7) 0.028(5) 0.033(5) -0.005(4) 0.031(5) 0.002(4)
B4 0.034(6) 0.040(6) 0.021(4) 0.001(4) 0.005(4) -0.009(4)
B5 0.043(6) 0.030(5) 0.023(4) -0.004(4) -0.004(4) -0.003(4)
B6 0.029(5) 0.036(5) 0.027(4) -0.009(4) 0.003(4) 0.005(4)
B7 0.025(6) 0.045(6) 0.039(5) -0.001(5) 0.001(4) 0.007(4)
B8 0.038(6) 0.051(7) 0.020(4) -0.007(4) 0.005(4) 0.000(5)
B9 0.037(6) 0.052(7) 0.022(4) -0.002(4) 0.001(4) -0.007(5)
B10 0.041(6) 0.049(6) 0.028(4) 0.004(4) 0.000(4) -0.008(5)
B11 0.036(6) 0.040(6) 0.043(5) 0.005(5) 0.000(4) 0.008(5)
B12 0.043(7) 0.042(7) 0.035(5) -0.001(4) -0.006(5) 0.002(5)
C1 0.030(5) 0.034(5) 0.037(4) -0.001(4) 0.008(4) -0.003(3)
C2 0.015(4) 0.037(5) 0.025(4) -0.011(3) 0.002(3) -0.001(3)
C3 0.020(4) 0.034(4) 0.032(4) -0.012(3) 0.008(3) 0.002(3)
C4 0.019(4) 0.026(4) 0.033(4) -0.004(3) 0.015(3) -0.004(3)
C5 0.022(4) 0.023(4) 0.026(3) -0.001(3) 0.012(3) -0.002(3)
C6 0.034(5) 0.029(4) 0.022(3) -0.003(3) 0.002(3) -0.008(3)
C7 0.028(4) 0.016(4) 0.029(4) -0.003(3) 0.003(3) 0.004(3)
C8 0.031(5) 0.028(4) 0.016(3) 0.001(3) -0.007(3) -0.001(3)
C9 0.016(4) 0.029(4) 0.031(4) -0.010(3) -0.002(3) 0.000(3)
C10 0.023(4) 0.037(5) 0.026(4) -0.010(3) 0.004(3) -0.005(3)
C11 0.049(6) 0.033(5) 0.031(4) 0.001(4) 0.000(4) -0.007(4)
C12 0.039(5) 0.040(5) 0.039(4) -0.002(4) 0.018(4) 0.004(4)
C13 0.054(6) 0.037(5) 0.047(5) 0.004(4) 0.022(5) -0.010(4)
C14 0.047(6) 0.039(5) 0.046(5) -0.007(4) 0.004(4) 0.018(4)
C15 0.025(5) 0.078(7) 0.037(4) -0.014(4) 0.011(4) -0.012(4)
O3 0.29(3) 0.23(2) 0.22(2) 0.017(18) 0.15(2) 0.02(2)

loop_
_atom_type_symbol
_atom_type_description
_atom_type_scat_dispersion_real
_atom_type_scat_dispersion_imag
_atom_type_scat_source
C C 0.0181 0.0091 'International Tables Vol C Tables 4.2.6.8 and 6.1.1.4'
H H 0.0000 0.0000 'International Tables Vol C Tables 4.2.6.8 and 6.1.1.4'
N N 0.0311 0.0180 'International Tables Vol C Tables 4.2.6.8 and 6.1.1.4'
O O 0.0492 0.0322 'International Tables Vol C Tables 4.2.6.8 and 6.1.1.4'
Ir Ir -4.7710 6.5667 'International Tables Vol C Tables 4.2.6.8 and 6.1.1.4'
B B 0.0090 0.0039 'International Tables Vol C Tables 4.2.6.8 and 6.1.1.4'

loop_
_geom_angle_atom_site_label_1
_geom_angle_atom_site_label_2
_geom_angle_atom_site_label_3
_geom_angle
_geom_angle_site_symmetry_3
N1 Ir1 C1 89.0(3) .
N1 Ir1 C10 105.5(3) .
C1 Ir1 C10 113.5(3) .
N1 Ir1 O1 84.7(2) .
C1 Ir1 O1 81.3(3) .
C10 Ir1 O1 161.7(3) .
N1 Ir1 C6 143.4(3) .
C1 Ir1 C6 98.5(3) .
C10 Ir1 C6 39.0(3) .
O1 Ir1 C6 131.8(3) .
N1 Ir1 C7 153.1(2) .
C1 Ir1 C7 117.8(3) .
C10 Ir1 C7 65.1(3) .
O1 Ir1 C7 99.0(3) .
C6 Ir1 C7 38.7(3) .
N1 Ir1 C9 93.8(2) .
C1 Ir1 C9 152.0(3) .
C10 Ir1 C9 39.0(3) .
O1 Ir1 C9 126.7(3) .
C6 Ir1 C9 63.7(3) .
C7 Ir1 C9 62.7(3) .
N1 Ir1 C8 115.4(3) .
C1 Ir1 C8 155.5(3) .
C10 Ir1 C8 63.4(3) .
O1 Ir1 C8 98.6(3) .
C6 Ir1 C8 63.2(3) .
C7 Ir1 C8 37.8(3) .
C9 Ir1 C8 35.7(3) .
C4 N1 C5 117.1(6) .
C4 N1 Ir1 120.6(5) .
C5 N1 Ir1 121.9(5) .
C3 O1 Ir1 122.2(5) .
C2 B3 B4 105.4(6) .
C2 B3 C1 60.4(5) .
B4 B3 C1 61.3(5) .
C2 B3 B9 103.5(7) .
B4 B3 B9 60.9(5) .
C1 B3 B9 110.6(6) .
C2 B3 B8 58.1(5) .
B4 B3 B8 106.3(7) .
C1 B3 B8 109.2(6) .
B9 B3 B8 57.5(6) .
B5 B4 B3 107.1(7) .
B5 B4 B9 106.9(8) .
B3 B4 B9 60.5(6) .
B5 B4 B10 59.7(5) .
B3 B4 B10 107.6(7) .
B9 B4 B10 59.2(6) .
B5 B4 C1 60.7(5) .
B3 B4 C1 60.0(5) .
B9 B4 C1 109.3(7) .
B10 B4 C1 109.4(7) .
B6 B5 B4 108.1(7) .
B6 B5 B10 107.3(7) .
B4 B5 B10 61.4(6) .
B6 B5 B11 59.8(6) .
B4 B5 B11 109.4(7) .
B10 B5 B11 59.7(6) .
B6 B5 C1 61.0(5) .
B4 B5 C1 60.9(5) .
B10 B5 C1 110.9(7) .
B11 B5 C1 110.7(8) .
C2 B6 B5 106.6(7) .
C2 B6 B11 106.5(7) .
B5 B6 B11 61.9(6) .
C2 B6 B7 58.7(5) .
B5 B6 B7 109.1(7) .
B11 B6 B7 60.0(6) .
C2 B6 C1 60.4(5) .
B5 B6 C1 62.0(6) .
B11 B6 C1 113.3(7) .
B7 B6 C1 110.9(6) .
C2 B7 B8 60.0(5) .
C2 B7 B12 107.6(8) .
B8 B7 B12 60.4(6) .
C2 B7 B11 106.2(7) .
B8 B7 B11 109.2(8) .
B12 B7 B11 61.4(7) .
C2 B7 B6 58.7(5) .
B8 B7 B6 108.2(7) .
B12 B7 B6 109.0(8) .
B11 B7 B6 59.6(6) .
C2 B8 B7 59.3(5) .
C2 B8 B12 106.8(7) .
B7 B8 B12 60.1(6) .
C2 B8 B9 105.7(7) .
B7 B8 B9 109.8(8) .
B12 B8 B9 62.8(7) .
C2 B8 B3 57.4(5) .
B7 B8 B3 107.7(7) .
B12 B8 B3 111.0(8) .
B9 B8 B3 60.9(6) .
B8 B9 B10 106.3(8) .
B8 B9 B3 61.6(6) .
B10 B9 B3 107.1(6) .
B8 B9 B4 107.7(7) .
B10 B9 B4 60.5(6) .
B3 B9 B4 58.6(5) .
B8 B9 B12 58.4(7) .
B10 B9 B12 59.8(7) .
B3 B9 B12 108.1(7) .
B4 B9 B12 108.3(7) .
B11 B10 B5 60.2(6) .
B11 B10 B9 108.3(8) .
B5 B10 B9 107.2(7) .
B11 B10 B12 59.8(6) .
B5 B10 B12 107.8(8) .
B9 B10 B12 60.7(6) .
B11 B10 B4 107.9(7) .
B5 B10 B4 58.9(5) .
B9 B10 B4 60.4(6) .
B12 B10 B4 108.8(8) .
B6 B11 B7 60.4(6) .
B6 B11 B10 106.4(7) .
B7 B11 B10 106.4(8) .
B6 B11 B12 107.3(8) .
B7 B11 B12 58.5(6) .
B10 B11 B12 60.6(6) .
B6 B11 B5 58.3(6) .
B7 B11 B5 106.5(7) .
B10 B11 B5 60.1(6) .
B12 B11 B5 108.4(8) .
B7 B12 B8 59.6(6) .
B7 B12 B11 60.1(6) .
B8 B12 B11 107.5(7) .
B7 B12 B10 106.8(7) .
B8 B12 B10 106.3(8) .
B11 B12 B10 59.5(6) .
B7 B12 B9 106.2(7) .
B8 B12 B9 58.8(6) .
B11 B12 B9 107.1(7) .
B10 B12 B9 59.5(6) .
C2 C1 B3 57.1(5) .
C2 C1 B6 57.1(5) .
B3 C1 B6 103.9(6) .
C2 C1 B5 100.3(6) .
B3 C1 B5 104.2(6) .
B6 C1 B5 57.1(6) .
C2 C1 B4 101.0(6) .
B3 C1 B4 58.7(5) .
B6 C1 B4 103.0(6) .
B5 C1 B4 58.4(5) .
C2 C1 Ir1 107.5(5) .
B3 C1 Ir1 118.4(5) .
B6 C1 Ir1 113.9(5) .
B5 C1 Ir1 136.9(5) .
B4 C1 Ir1 141.6(6) .
C3 C2 B3 116.4(7) .
C3 C2 B7 121.0(7) .
B3 C2 B7 114.6(7) .
C3 C2 B6 118.6(6) .
B3 C2 B6 112.6(7) .
B7 C2 B6 62.6(5) .
C3 C2 B8 121.2(7) .
B3 C2 B8 64.5(6) .
B7 C2 B8 60.7(6) .
B6 C2 B8 111.9(7) .
C3 C2 C1 112.7(6) .
B3 C2 C1 62.5(5) .
B7 C2 C1 115.9(7) .
B6 C2 C1 62.5(5) .
B8 C2 C1 116.1(7) .
O2 C3 O1 124.5(8) .
O2 C3 C2 119.5(7) .
O1 C3 C2 116.0(7) .
N1 C4 C5 121.5(7) 3_655
N1 C5 C4 121.4(7) 3_655
C10 C6 C7 107.5(7) .
C10 C6 C11 124.8(8) .
C7 C6 C11 127.2(8) .
C10 C6 Ir1 69.3(4) .
C7 C6 Ir1 70.8(4) .
C11 C6 Ir1 131.1(5) .
C6 C7 C8 107.8(7) .
C6 C7 C12 125.5(7) .
C8 C7 C12 126.1(8) .
C6 C7 Ir1 70.5(4) .
C8 C7 Ir1 74.8(4) .
C12 C7 Ir1 127.1(6) .
C9 C8 C7 108.7(7) .
C9 C8 C13 128.8(8) .
C7 C8 C13 122.5(9) .
C9 C8 Ir1 71.0(4) .
C7 C8 Ir1 67.4(4) .
C13 C8 Ir1 126.1(6) .
C8 C9 C10 108.8(7) .
C8 C9 C14 126.8(8) .
C10 C9 C14 124.5(8) .
C8 C9 Ir1 73.3(4) .
C10 C9 Ir1 66.5(4) .
C14 C9 Ir1 125.0(5) .
C6 C10 C9 106.7(7) .
C6 C10 C15 125.6(8) .
C9 C10 C15 126.2(8) .
C6 C10 Ir1 71.8(5) .
C9 C10 Ir1 74.4(4) .
C15 C10 Ir1 129.8(5) .

loop_
_geom_bond_atom_site_label_1
_geom_bond_atom_site_label_2
_geom_bond_distance
_geom_bond_site_symmetry_2
Ir1 N1 2.092(6) .
Ir1 C1 2.116(8) .
Ir1 C10 2.149(8) .
Ir1 O1 2.151(5) .
Ir1 C6 2.182(8) .
Ir1 C7 2.186(7) .
Ir1 C9 2.257(7) .
Ir1 C8 2.286(7) .
N1 C4 1.338(9) .
N1 C5 1.342(9) .
O1 C3 1.275(10) .
O2 C3 1.225(10) .
B3 C2 1.683(11) .
B3 B4 1.753(13) .
B3 C1 1.778(12) .
B3 B9 1.789(14) .
B3 B8 1.801(15) .
B4 B5 1.753(14) .
B4 B9 1.795(13) .
B4 B10 1.797(15) .
B4 C1 1.800(12) .
B5 B6 1.708(15) .
B5 B10 1.769(12) .
B5 B11 1.771(14) .
B5 C1 1.797(13) .
B6 C2 1.684(12) .
B6 B11 1.735(14) .
B6 B7 1.748(13) .
B6 C1 1.779(13) .
B7 C2 1.683(12) .
B7 B8 1.706(14) .
B7 B12 1.714(16) .
B7 B11 1.743(16) .
B8 C2 1.695(11) .
B8 B12 1.720(16) .
B8 B9 1.726(16) .
B9 B10 1.773(15) .
B9 B12 1.796(17) .
B10 B11 1.761(17) .
B10 B12 1.780(16) .
B11 B12 1.766(14) .
C1 C2 1.744(11) .
C2 C3 1.505(12) .
C4 C5 1.379(10) 3_655
C5 C4 1.379(10) 3_655
C6 C10 1.444(12) .
C6 C7 1.447(12) .
C6 C11 1.492(11) .
C7 C8 1.451(10) .
C7 C12 1.490(11) .
C8 C9 1.392(12) .
C8 C13 1.508(12) .
C9 C10 1.476(12) .
C9 C14 1.504(11) .
C10 C15 1.497(13) .
